data_2205311
loop_
_publ_author_name
'Gaonkar, Santhosh L.'
'Yathirajan, Hemmige S.'
'Lokanatharai, Kuriya M.'
'Nagaraj, Basavegowda'
'Bolte, Michael'

_publ_section_title
;
 4-[2-(5-Ethylpyridin-2-yl)ethoxy]benzaldehyde oxime
;
_journal_issue 3
_journal_name_full 'Acta Crystallographica Section E'
_journal_page_first o751
_journal_page_last o752
_journal_paper_doi 10.1107/S1600536805005192
_journal_volume 61
_journal_year 2005
_chemical_formula_iupac 'C16 H18 N2 O2'
_chemical_formula_moiety 'C16 H18 N2 O2'
_chemical_formula_sum 'C16 H18 N2 O2'
_chemical_formula_weight 270.32
_chemical_name_systematic
;
4-[2-(5-Ethylpyridin-2-yl)ethoxy]benzaldehyde oxime
;
_space_group_IT_number 14
_symmetry_cell_setting monoclinic
_symmetry_space_group_name_Hall '-P 2ybc'
_symmetry_space_group_name_H-M 'P 1 21/c 1'
_atom_sites_solution_hydrogens geom
_atom_sites_solution_primary direct
_atom_sites_solution_secondary difmap
_audit_creation_method SHELXL-97
_cell_angle_alpha 90.00
_cell_angle_beta 114.709(9)
_cell_angle_gamma 90.00
_cell_formula_units_Z 4
_cell_length_a 16.4538(19)
_cell_length_b 5.3346(5)
_cell_length_c 17.952(2)
_cell_measurement_reflns_used 6268
_cell_measurement_temperature 173(2)
_cell_measurement_theta_max 26.3
_cell_measurement_theta_min 3.7
_cell_volume 1431.5(3)
_computing_cell_refinement X-AREA
_computing_data_collection 'X-AREA (Stoe & Cie, 2001)'
_computing_data_reduction X-AREA
_computing_molecular_graphics 'PLATON (Spek, 2003)'
_computing_publication_material 'SHELXL97 and PLATON'
_computing_structure_refinement 'SHELXL97 (Sheldrick, 1997)'
_computing_structure_solution 'SHELXS97 (Sheldrick, 1990)'
_diffrn_ambient_temperature 173(2)
_diffrn_measured_fraction_theta_full 0.974
_diffrn_measured_fraction_theta_max 0.969
_diffrn_measurement_device_type 'Stoe IPDS-II two-circle'
_diffrn_measurement_method \w
_diffrn_radiation_monochromator graphite
_diffrn_radiation_source 'fine-focus sealed tube'
_diffrn_radiation_type MoK\a
_diffrn_radiation_wavelength 0.71073
_diffrn_reflns_av_R_equivalents 0.0472
_diffrn_reflns_av_sigmaI/netI 0.0407
_diffrn_reflns_limit_h_max 20
_diffrn_reflns_limit_h_min -19
_diffrn_reflns_limit_k_max 6
_diffrn_reflns_limit_k_min -6
_diffrn_reflns_limit_l_max 14
_diffrn_reflns_limit_l_min -22
_diffrn_reflns_number 7184
_diffrn_reflns_theta_full 25.00
_diffrn_reflns_theta_max 26.40
_diffrn_reflns_theta_min 3.80
_diffrn_standards_decay_% 0
_diffrn_standards_interval_time 0
_diffrn_standards_number 0
_exptl_absorpt_coefficient_mu 0.084
_exptl_absorpt_correction_type none
_exptl_crystal_colour colourless
_exptl_crystal_density_diffrn 1.254
_exptl_crystal_density_method 'not measured'
_exptl_crystal_description needle
_exptl_crystal_F_000 576
_exptl_crystal_size_max 0.42
_exptl_crystal_size_mid 0.13
_exptl_crystal_size_min 0.08
_refine_diff_density_max 0.310
_refine_diff_density_min -0.297
_refine_ls_extinction_method none
_refine_ls_goodness_of_fit_ref 1.038
_refine_ls_hydrogen_treatment mixed
_refine_ls_matrix_type full
_refine_ls_number_parameters 185
_refine_ls_number_reflns 2848
_refine_ls_number_restraints 0
_refine_ls_restrained_S_all 1.038
_refine_ls_R_factor_all 0.0651
_refine_ls_R_factor_gt 0.0491
_refine_ls_shift/su_max 0.000
_refine_ls_shift/su_mean 0.000
_refine_ls_structure_factor_coef Fsqd
_refine_ls_weighting_details 'calc w = 1/[\s^2^(Fo^2^)+(0.0771P)^2^+0.1912P] where P = (Fo^2^+2Fc^2^)/3'
_refine_ls_weighting_scheme calc
_refine_ls_wR_factor_gt 0.1203
_refine_ls_wR_factor_ref 0.1287
_reflns_number_gt 2222
_reflns_number_total 2848
_reflns_threshold_expression I>2\s(I)
_cod_data_source_file lh6368.cif
_cod_data_source_block I
_cod_depositor_comments
;
The following automatic conversions were performed:
'_symmetry_cell_setting' value 'Monoclinic' changed to 'monoclinic'
according to '/home/saulius/struct/CIF-dictionaries/cif_core.dic'
dictionary named 'cif_core.dic' version 2.4.1 from 2010-06-29.

Automatic conversion script
Id: cif_fix_enum 1527 2010-12-29 10:47:43Z saulius 

The following automatic conversions were performed:

'_symmetry_cell_setting' value 'Monoclinic' changed to 'monoclinic'
according to /home/saulius/struct/CIF-dictionaries/cif_core.dic
dictionary named 'cif_core.dic' version 2.4.1 from 2010-06-29.

Automatic conversion script
Id: cif_fix_values 1715 2011-07-08 13:25:40Z adriana 
;
_cod_original_cell_volume 1431.4(3)
_cod_original_sg_symbol_H-M 'P 21/c'
_cod_database_code 2205311
_cod_database_fobs_code 2205311

loop_
_symmetry_equiv_pos_as_xyz
'x, y, z'
'-x, y+1/2, -z+1/2'
'-x, -y, -z'
'x, -y-1/2, z-1/2'

loop_
_atom_site_label
_atom_site_fract_x
_atom_site_fract_y
_atom_site_fract_z
_atom_site_U_iso_or_equiv
_atom_site_adp_type
_atom_site_calc_flag
_atom_site_refinement_flags
_atom_site_occupancy
_atom_site_type_symbol
O1 0.20300(9) 0.5422(3) 0.03269(8) 0.0334(3) Uani d . 1 O
N1 0.27506(9) 0.4887(3) 0.10822(8) 0.0245(3) Uani d . 1 N
C1 0.29326(11) 0.6795(3) 0.15606(10) 0.0216(3) Uani d . 1 C
H1 0.2594 0.8288 0.1369 0.026 Uiso calc R 1 H
O2 0.56538(7) 0.6991(2) 0.47903(7) 0.0242(3) Uani d . 1 O
C2 0.64378(10) 0.5454(3) 0.50075(10) 0.0228(3) Uani d . 1 C
H2A 0.6688 0.5636 0.4595 0.027 Uiso calc R 1 H
H2B 0.6287 0.3669 0.5033 0.027 Uiso calc R 1 H
C3 0.71147(11) 0.6344(3) 0.58463(10) 0.0255(4) Uani d . 1 C
H3A 0.7170 0.8192 0.5846 0.031 Uiso calc R 1 H
H3B 0.6908 0.5875 0.6272 0.031 Uiso calc R 1 H
C4 1.04676(12) 0.1659(4) 0.62787(12) 0.0325(4) Uani d . 1 C
H4A 1.0531 -0.0013 0.6536 0.039 Uiso calc R 1 H
H4B 1.0422 0.1412 0.5716 0.039 Uiso calc R 1 H
C5 1.12935(14) 0.3188(5) 0.67619(18) 0.0517(6) Uani d . 1 C
H5A 1.1822 0.2319 0.6771 0.078 Uiso calc R 1 H
H5B 1.1353 0.3403 0.7325 0.078 Uiso calc R 1 H
H5C 1.1242 0.4835 0.6504 0.078 Uiso calc R 1 H
C11 0.36498(10) 0.6736(3) 0.23963(9) 0.0188(3) Uani d . 1 C
C12 0.42947(10) 0.4829(3) 0.26693(10) 0.0204(3) Uani d . 1 C
H12 0.4270 0.3504 0.2307 0.025 Uiso calc R 1 H
C13 0.49695(10) 0.4844(3) 0.34613(10) 0.0205(3) Uani d . 1 C
H13 0.5403 0.3543 0.3636 0.025 Uiso calc R 1 H
C14 0.50073(10) 0.6786(3) 0.40003(9) 0.0188(3) Uani d . 1 C
C15 0.43671(10) 0.8692(3) 0.37439(10) 0.0209(3) Uani d . 1 C
H15 0.4387 0.9999 0.4110 0.025 Uiso calc R 1 H
C16 0.37018(10) 0.8663(3) 0.29503(10) 0.0208(3) Uani d . 1 C
H16 0.3272 0.9973 0.2777 0.025 Uiso calc R 1 H
C21 0.80133(10) 0.5148(3) 0.60363(10) 0.0221(3) Uani d . 1 C
N22 0.84692(9) 0.6062(3) 0.56209(9) 0.0259(3) Uani d . 1 N
C23 0.92392(11) 0.4945(3) 0.57214(11) 0.0279(4) Uani d . 1 C
H23 0.9555 0.5610 0.5428 0.033 Uiso calc R 1 H
C24 0.96104(11) 0.2866(3) 0.62285(10) 0.0256(4) Uani d . 1 C
C25 0.91491(12) 0.2002(3) 0.66732(11) 0.0294(4) Uani d . 1 C
H25 0.9380 0.0638 0.7042 0.035 Uiso calc R 1 H
C26 0.83447(11) 0.3140(3) 0.65783(11) 0.0278(4) Uani d . 1 C
H26 0.8027 0.2550 0.6880 0.033 Uiso calc R 1 H
H1O 0.1897(19) 0.382(6) 0.007(2) 0.065(8) Uiso d . 1 H

loop_
_atom_site_aniso_label
_atom_site_aniso_U_11
_atom_site_aniso_U_22
_atom_site_aniso_U_33
_atom_site_aniso_U_12
_atom_site_aniso_U_13
_atom_site_aniso_U_23
O1 0.0346(7) 0.0325(7) 0.0197(6) 0.0031(5) -0.0018(5) -0.0029(5)
N1 0.0234(7) 0.0276(7) 0.0181(6) -0.0024(5) 0.0043(5) -0.0006(5)
C1 0.0223(7) 0.0220(7) 0.0202(8) -0.0005(6) 0.0088(6) 0.0001(6)
O2 0.0203(6) 0.0313(6) 0.0174(6) 0.0051(5) 0.0043(5) -0.0054(4)
C2 0.0194(7) 0.0259(7) 0.0214(7) 0.0041(6) 0.0069(6) -0.0021(6)
C3 0.0235(8) 0.0312(8) 0.0199(8) 0.0028(7) 0.0071(6) -0.0026(6)
C4 0.0292(9) 0.0368(9) 0.0317(9) 0.0058(7) 0.0131(8) 0.0009(7)
C5 0.0275(10) 0.0545(13) 0.0757(17) -0.0001(9) 0.0241(11) -0.0241(12)
C11 0.0190(7) 0.0213(7) 0.0175(7) -0.0047(6) 0.0090(6) -0.0019(6)
C12 0.0242(8) 0.0188(7) 0.0210(7) -0.0023(6) 0.0122(6) -0.0043(6)
C13 0.0211(7) 0.0195(7) 0.0227(8) 0.0022(6) 0.0110(6) -0.0011(6)
C14 0.0178(7) 0.0229(7) 0.0164(7) -0.0024(6) 0.0078(6) -0.0022(6)
C15 0.0217(7) 0.0205(7) 0.0214(7) -0.0004(6) 0.0100(6) -0.0046(6)
C16 0.0197(7) 0.0198(7) 0.0235(8) 0.0014(6) 0.0095(6) -0.0007(6)
C21 0.0204(7) 0.0258(8) 0.0166(7) -0.0011(6) 0.0044(6) -0.0025(6)
N22 0.0235(7) 0.0294(7) 0.0223(7) 0.0009(6) 0.0073(6) 0.0036(6)
C23 0.0251(8) 0.0350(9) 0.0245(8) -0.0003(7) 0.0114(7) 0.0055(7)
C24 0.0213(8) 0.0302(8) 0.0224(8) 0.0007(7) 0.0063(6) -0.0001(6)
C25 0.0265(8) 0.0342(9) 0.0249(8) 0.0033(7) 0.0082(7) 0.0098(7)
C26 0.0243(8) 0.0344(9) 0.0250(8) 0.0007(7) 0.0107(7) 0.0054(7)

loop_
_atom_type_symbol
_atom_type_description
_atom_type_scat_dispersion_real
_atom_type_scat_dispersion_imag
_atom_type_scat_source
C C 0.0033 0.0016 'International Tables Vol C Tables 4.2.6.8 and 6.1.1.4'
H H 0.0000 0.0000 'International Tables Vol C Tables 4.2.6.8 and 6.1.1.4'
N N 0.0061 0.0033 'International Tables Vol C Tables 4.2.6.8 and 6.1.1.4'
O O 0.0106 0.0060 'International Tables Vol C Tables 4.2.6.8 and 6.1.1.4'

loop_
_geom_angle_atom_site_label_1
_geom_angle_atom_site_label_2
_geom_angle_atom_site_label_3
_geom_angle
_geom_angle_publ_flag
N1 O1 H1O 102.5(18) ?
C1 N1 O1 110.52(13) y
N1 C1 C11 121.91(14) y
N1 C1 H1 119.0 ?
C11 C1 H1 119.0 ?
C14 O2 C2 116.97(12) ?
O2 C2 C3 106.99(13) ?
O2 C2 H2A 110.3 ?
C3 C2 H2A 110.3 ?
O2 C2 H2B 110.3 ?
C3 C2 H2B 110.3 ?
H2A C2 H2B 108.6 ?
C21 C3 C2 109.43(13) ?
C21 C3 H3A 109.8 ?
C2 C3 H3A 109.8 ?
C21 C3 H3B 109.8 ?
C2 C3 H3B 109.8 ?
H3A C3 H3B 108.2 ?
C5 C4 C24 113.32(16) ?
C5 C4 H4A 108.9 ?
C24 C4 H4A 108.9 ?
C5 C4 H4B 108.9 ?
C24 C4 H4B 108.9 ?
H4A C4 H4B 107.7 ?
C4 C5 H5A 109.5 ?
C4 C5 H5B 109.5 ?
H5A C5 H5B 109.5 ?
C4 C5 H5C 109.5 ?
H5A C5 H5C 109.5 ?
H5B C5 H5C 109.5 ?
C12 C11 C16 117.98(14) ?
C12 C11 C1 122.63(14) ?
C16 C11 C1 119.39(14) ?
C13 C12 C11 121.14(14) ?
C13 C12 H12 119.4 ?
C11 C12 H12 119.4 ?
C12 C13 C14 119.76(14) ?
C12 C13 H13 120.1 ?
C14 C13 H13 120.1 ?
O2 C14 C15 115.69(13) ?
O2 C14 C13 124.24(14) ?
C15 C14 C13 120.06(14) ?
C16 C15 C14 119.56(14) ?
C16 C15 H15 120.2 ?
C14 C15 H15 120.2 ?
C15 C16 C11 121.49(14) ?
C15 C16 H16 119.3 ?
C11 C16 H16 119.3 ?
N22 C21 C26 121.11(15) ?
N22 C21 C3 116.06(14) ?
C26 C21 C3 122.77(16) ?
C23 N22 C21 118.44(14) ?
N22 C23 C24 124.67(17) ?
N22 C23 H23 117.7 ?
C24 C23 H23 117.7 ?
C25 C24 C23 116.14(15) ?
C25 C24 C4 122.83(16) ?
C23 C24 C4 121.03(16) ?
C24 C25 C26 120.11(16) ?
C24 C25 H25 119.9 ?
C26 C25 H25 119.9 ?
C21 C26 C25 119.45(16) ?
C21 C26 H26 120.3 ?
C25 C26 H26 120.3 ?

loop_
_geom_bond_atom_site_label_1
_geom_bond_atom_site_label_2
_geom_bond_distance
_geom_bond_publ_flag
O1 N1 1.4077(18) y
O1 H1O 0.95(3) ?
N1 C1 1.284(2) y
C1 C11 1.471(2) ?
C1 H1 0.9500 ?
O2 C14 1.3761(19) ?
O2 C2 1.4379(19) ?
C2 C3 1.527(2) ?
C2 H2A 0.9900 ?
C2 H2B 0.9900 ?
C3 C21 1.513(2) ?
C3 H3A 0.9900 ?
C3 H3B 0.9900 ?
C4 C5 1.510(3) ?
C4 C24 1.518(2) ?
C4 H4A 0.9900 ?
C4 H4B 0.9900 ?
C5 H5A 0.9800 ?
C5 H5B 0.9800 ?
C5 H5C 0.9800 ?
C11 C12 1.402(2) ?
C11 C16 1.408(2) ?
C12 C13 1.391(2) ?
C12 H12 0.9500 ?
C13 C14 1.401(2) ?
C13 H13 0.9500 ?
C14 C15 1.396(2) ?
C15 C16 1.387(2) ?
C15 H15 0.9500 ?
C16 H16 0.9500 ?
C21 N22 1.351(2) ?
C21 C26 1.395(2) ?
N22 C23 1.342(2) ?
C23 C24 1.402(2) ?
C23 H23 0.9500 ?
C24 C25 1.390(2) ?
C25 C26 1.400(2) ?
C25 H25 0.9500 ?
C26 H26 0.9500 ?

loop_
_geom_hbond_atom_site_label_D
_geom_hbond_atom_site_label_H
_geom_hbond_atom_site_label_A
_geom_hbond_site_symmetry_A
_geom_hbond_distance_DH
_geom_hbond_distance_HA
_geom_hbond_distance_DA
_geom_hbond_angle_DHA
O1 H1O N22 2_645 0.95(3) 1.86(3) 2.7948(19) 169(3)

loop_
_geom_torsion_atom_site_label_1
_geom_torsion_atom_site_label_2
_geom_torsion_atom_site_label_3
_geom_torsion_atom_site_label_4
_geom_torsion
_geom_torsion_publ_flag
O1 N1 C1 C11 179.02(14) ?
C14 O2 C2 C3 170.10(13) y
O2 C2 C3 C21 -169.22(13) y
N1 C1 C11 C12 13.4(2) ?
N1 C1 C11 C16 -166.90(16) ?
C16 C11 C12 C13 -0.4(2) ?
C1 C11 C12 C13 179.34(15) ?
C11 C12 C13 C14 0.3(2) ?
C2 O2 C14 C15 -164.93(14) y
C2 O2 C14 C13 14.4(2) ?
C12 C13 C14 O2 -179.03(14) ?
C12 C13 C14 C15 0.3(2) ?
O2 C14 C15 C16 178.60(14) ?
C13 C14 C15 C16 -0.8(2) ?
C14 C15 C16 C11 0.7(2) ?
C12 C11 C16 C15 -0.1(2) ?
C1 C11 C16 C15 -179.84(14) ?
C2 C3 C21 N22 73.96(18) y
C2 C3 C21 C26 -103.16(19) ?
C26 C21 N22 C23 2.0(2) ?
C3 C21 N22 C23 -175.17(14) ?
C21 N22 C23 C24 0.3(3) ?
N22 C23 C24 C25 -2.5(3) ?
N22 C23 C24 C4 177.54(16) ?
C5 C4 C24 C25 -105.9(2) ?
C5 C4 C24 C23 74.1(2) ?
C23 C24 C25 C26 2.3(3) ?
C4 C24 C25 C26 -177.72(17) ?
N22 C21 C26 C25 -2.1(3) ?
C3 C21 C26 C25 174.90(16) ?
C24 C25 C26 C21 -0.2(3) ?

loop_
_cod_related_entry_id
_cod_related_entry_database
_cod_related_entry_code
1 ChemSpider 21173580
